data_7223405
loop_
_publ_author_name
'Ling, Irene'
'Sobolev, Alexandre N.'
'Raston, Colin L.'

_publ_section_title
;
 Gadolinium(iii)-mediated multi-component confinement of imidazolium
 cations in p-sulfonated calix[4]arene
;
_journal_issue 26
_journal_name_full CrystEngComm
_journal_page_first 4929
_journal_paper_doi 10.1039/C5CE01920F
_journal_volume 18
_journal_year 2016
_chemical_formula_moiety 'C28 H21 O16 S4, C28 H22 O16 S4, 4(C25 H22 O P), 0.5(C22 H32 N4), 24(H2 O)'
_chemical_formula_sum 'C167 H195 N2 O60 P4 S8'
_chemical_formula_weight 3570.60
_space_group_crystal_system triclinic
_space_group_IT_number 2
_space_group_name_Hall '-P 1'
_space_group_name_H-M_alt 'P -1'
_symmetry_space_group_name_Hall '-P 1'
_symmetry_space_group_name_H-M 'P -1'
_atom_sites_solution_hydrogens geom
_audit_creation_method SHELXL-2014/7
_audit_update_record
;
2015-10-15 deposited with the CCDC.
2015-11-23 downloaded from the CCDC.
;
_cell_angle_alpha 102.788(3)
_cell_angle_beta 96.123(3)
_cell_angle_gamma 118.576(4)
_cell_formula_units_Z 1
_cell_length_a 17.4699(8)
_cell_length_b 18.0265(7)
_cell_length_c 23.3461(9)
_cell_measurement_reflns_used 7877
_cell_measurement_temperature 100(2)
_cell_measurement_theta_max 62.0
_cell_measurement_theta_min 2.9
_cell_volume 6099.4(5)
_computing_cell_refinement
;
CrysAlis RED, Oxford Diffraction Ltd.,
Version 1.171.32.29 (release 10-06-2008 CrysAlis171 .NET)
(compiled Jun 10 2008,16:49:55)
;
_computing_data_collection
;
CrysAlis RED, Oxford Diffraction Ltd.,
Version 1.171.32.29 (release 10-06-2008 CrysAlis171 .NET)
(compiled Jun 10 2008,16:49:55)
;
_computing_data_reduction
;
CrysAlis RED, Oxford Diffraction Ltd.,
Version 1.171.32.29 (release 10-06-2008 CrysAlis171 .NET)
(compiled Jun 10 2008,16:49:55)
;
_computing_publication_material 'SHELXL-2014/7 (Sheldrick, 2014)'
_computing_structure_refinement 'SHELXL-2014/7 (Sheldrick, 2014)'
_computing_structure_solution 'SHELXS-2013/1 (Sheldrick, 2014)'
_diffrn_ambient_temperature 100(2)
_diffrn_detector_area_resol_mean 10.4738
_diffrn_measured_fraction_theta_full 0.957
_diffrn_measured_fraction_theta_max 0.957
_diffrn_measurement_device_type 'Oxford Diffraction Gemini-R Ultra, Ruby CCD'
_diffrn_measurement_method '\w scans'
_diffrn_radiation_monochromator mirror
_diffrn_radiation_source 'Enhance (Cu) X-ray Source'
_diffrn_radiation_type CuK\a
_diffrn_radiation_wavelength 1.54178
_diffrn_reflns_av_R_equivalents 0.0349
_diffrn_reflns_av_unetI/netI 0.0655
_diffrn_reflns_Laue_measured_fraction_full 0.957
_diffrn_reflns_Laue_measured_fraction_max 0.957
_diffrn_reflns_limit_h_max 19
_diffrn_reflns_limit_h_min -19
_diffrn_reflns_limit_k_max 18
_diffrn_reflns_limit_k_min -20
_diffrn_reflns_limit_l_max 26
_diffrn_reflns_limit_l_min -25
_diffrn_reflns_number 36795
_diffrn_reflns_point_group_measured_fraction_full 0.957
_diffrn_reflns_point_group_measured_fraction_max 0.957
_diffrn_reflns_theta_full 62.246
_diffrn_reflns_theta_max 62.246
_diffrn_reflns_theta_min 2.903
_exptl_absorpt_coefficient_mu 1.459
_exptl_absorpt_correction_T_max 1.0
_exptl_absorpt_correction_T_min 0.75265
_exptl_absorpt_correction_type multi-scan
_exptl_absorpt_process_details
;
CrysAlis RED, Oxford Diffraction Ltd.,
Version 1.171.32.29 (release 10-06-2008 CrysAlis171 .NET)
(compiled Jun 10 2008,16:49:55)
Empirical absorption correction using spherical harmonics,
 implemented in SCALE3 ABSPACK scaling algorithm.
;
_exptl_crystal_colour colorless
_exptl_crystal_density_diffrn 0.972
_exptl_crystal_description needle
_exptl_crystal_F_000 1921
_exptl_crystal_size_max 0.450
_exptl_crystal_size_mid 0.220
_exptl_crystal_size_min 0.130
_refine_diff_density_max 1.017
_refine_diff_density_min -0.603
_refine_diff_density_rms 0.126
_refine_ls_extinction_coef 0.00167(19)
_refine_ls_extinction_expression Fc^*^=kFc[1+0.001xFc^2^\l^3^/sin(2\q)]^-1/4^
_refine_ls_extinction_method 'SHELXL-2014/7 (Sheldrick 2014'
_refine_ls_goodness_of_fit_ref 1.019
_refine_ls_hydrogen_treatment constr
_refine_ls_matrix_type full
_refine_ls_number_parameters 1112
_refine_ls_number_reflns 18492
_refine_ls_number_restraints 326
_refine_ls_restrained_S_all 1.027
_refine_ls_R_factor_all 0.2438
_refine_ls_R_factor_gt 0.1719
_refine_ls_shift/su_max 0.000
_refine_ls_shift/su_mean 0.000
_refine_ls_structure_factor_coef Fsqd
_refine_ls_weighting_details 'w=1/[\s^2^(Fo^2^)+(0.1500P)^2^+20.0000P] where P=(Fo^2^+2Fc^2^)/3'
_refine_ls_weighting_scheme calc
_refine_ls_wR_factor_gt 0.4089
_refine_ls_wR_factor_ref 0.4396
_reflns_Friedel_coverage 0.000
_reflns_number_gt 7102
_reflns_number_total 18492
_reflns_threshold_expression 'I > 2\s(I)'
_cod_data_source_file c5ce01920f1.cif
_cod_data_source_block 080808e
_cod_depositor_comments 'Adding full bibliography for 7223404--7223406.cif.'
_cod_database_code 7223405
_shelx_shelxl_version_number 2014/7
_shelx_space_group_comment
;
The symmetry employed for this shelxl refinement is uniquely defined
by the following loop, which should always be used as a source of
symmetry information in preference to the above space-group names.
They are only intended as comments.
;
_shelx_estimated_absorpt_t_min 0.560
_shelx_estimated_absorpt_t_max 0.833
_platon_squeeze_void_probe_radius 1.20

loop_
_space_group_symop_operation_xyz
'x, y, z'
'-x, -y, -z'

loop_
_atom_site_label
_atom_site_type_symbol
_atom_site_fract_x
_atom_site_fract_y
_atom_site_fract_z
_atom_site_U_iso_or_equiv
_atom_site_adp_type
_atom_site_occupancy
_atom_site_site_symmetry_order
_atom_site_calc_flag
_atom_site_refinement_flags_posn
_atom_site_refinement_flags_adp
_atom_site_refinement_flags_occupancy
_atom_site_disorder_assembly
_atom_site_disorder_group
O1 O 0.2548(4) 0.2299(5) 0.4149(4) 0.112(2) Uani 1 1 d . . . . .
C11 C 0.2847(7) 0.1926(7) 0.3746(6) 0.104(3) Uani 1 1 d . . . . .
C12 C 0.3555(8) 0.2462(7) 0.3530(6) 0.114(3) Uani 1 1 d . . . . .
C13 C 0.3889(8) 0.2053(9) 0.3132(7) 0.144(5) Uani 1 1 d . . . . .
H13 H 0.4378 0.2413 0.2983 0.173 Uiso 1 1 calc R U . . .
C14 C 0.3533(8) 0.1156(8) 0.2951(6) 0.152(5) Uani 1 1 d D . . . .
C15 C 0.2829(10) 0.0647(8) 0.3163(7) 0.146(5) Uani 1 1 d . . . . .
H15 H 0.2579 0.0022 0.3038 0.175 Uiso 1 1 calc R U . . .
C16 C 0.2459(7) 0.1008(8) 0.3557(6) 0.116(4) Uani 1 1 d . . . . .
S1 S 0.4016(3) 0.0658(3) 0.2491(3) 0.205(2) Uani 1 1 d D U . . .
O11 O 0.3286(8) -0.0219(8) 0.2147(7) 0.209(4) Uiso 0.6667 1 d D . P A 1
O12 O 0.4415(11) 0.1221(10) 0.2131(7) 0.209(4) Uiso 0.6667 1 d D . P A 1
O13 O 0.4670(9) 0.0644(11) 0.2922(6) 0.209(4) Uiso 0.6667 1 d D . P A 1
O14 O 0.3725(18) -0.0186(11) 0.2593(12) 0.209(4) Uiso 0.3333 1 d D . P A 2
O15 O 0.3651(17) 0.0567(19) 0.1877(5) 0.209(4) Uiso 0.3333 1 d D . P A 2
O16 O 0.4972(8) 0.1262(13) 0.2693(11) 0.209(4) Uiso 0.3333 1 d D . P A 2
C1 C 0.3968(7) 0.3454(6) 0.3695(5) 0.114(3) Uani 1 1 d . . . . .
H1A H 0.4571 0.3720 0.3610 0.136 Uiso 1 1 calc R U . . .
H1B H 0.4050 0.3700 0.4135 0.136 Uiso 1 1 calc R U . . .
O2 O 0.2682(5) 0.3765(5) 0.4133(4) 0.127(2) Uani 1 1 d . . . . .
C21 C 0.2792(8) 0.3868(6) 0.3590(5) 0.096(3) Uani 1 1 d . . . . .
C22 C 0.2279(8) 0.4127(7) 0.3279(6) 0.105(3) Uani 1 1 d . . . . .
C23 C 0.2379(8) 0.4198(7) 0.2727(7) 0.123(4) Uani 1 1 d . . . . .
H23 H 0.2029 0.4369 0.2514 0.147 Uiso 1 1 calc R U . . .
C24 C 0.2974(8) 0.4030(8) 0.2454(6) 0.129(4) Uani 1 1 d D . . . .
C25 C 0.3478(8) 0.3781(7) 0.2775(7) 0.131(4) Uani 1 1 d . . . . .
H25 H 0.3884 0.3653 0.2599 0.157 Uiso 1 1 calc R U . . .
C26 C 0.3398(7) 0.3715(6) 0.3347(6) 0.100(3) Uani 1 1 d . . . . .
S2 S 0.3126(4) 0.4164(4) 0.1732(2) 0.215(2) Uani 1 1 d D . . . .
O21 O 0.3471(15) 0.5087(9) 0.1811(8) 0.223(5) Uiso 0.5 1 d D . P B 1
O22 O 0.3771(13) 0.3914(15) 0.1606(8) 0.223(5) Uiso 0.5 1 d D . P B 1
O23 O 0.2267(9) 0.3592(14) 0.1321(6) 0.223(5) Uiso 0.5 1 d D . P B 1
O24 O 0.2503(13) 0.4412(16) 0.1536(8) 0.223(5) Uiso 0.5 1 d D . P B 2
O25 O 0.4043(9) 0.4842(13) 0.1835(7) 0.223(5) Uiso 0.5 1 d D . P B 2
O26 O 0.2916(16) 0.3315(10) 0.1358(7) 0.223(5) Uiso 0.5 1 d D . P B 2
C2 C 0.1564(9) 0.4282(8) 0.3530(6) 0.136(4) Uani 1 1 d . . . . .
H2A H 0.1772 0.4525 0.3978 0.163 Uiso 1 1 calc R U . . .
H2B H 0.1521 0.4736 0.3380 0.163 Uiso 1 1 calc R U . . .
O3 O 0.1033(5) 0.2879(5) 0.4080(4) 0.122(2) Uani 1 1 d . . . . .
C31 C 0.0444(9) 0.2814(9) 0.3648(6) 0.116(4) Uani 1 1 d . . . . .
C32 C -0.0467(9) 0.2027(10) 0.3458(6) 0.127(4) Uani 1 1 d . . . . .
C33 C -0.1119(11) 0.1954(11) 0.3019(7) 0.151(5) Uani 1 1 d . U . . .
H33 H -0.1715 0.1455 0.2907 0.181 Uiso 1 1 calc R U . . .
C34 C -0.0896(8) 0.2623(9) 0.2740(5) 0.143(5) Uani 1 1 d D . . . .
C35 C -0.0041(11) 0.3377(10) 0.2917(6) 0.146(5) Uani 1 1 d . . . . .
H35 H 0.0081 0.3833 0.2737 0.176 Uiso 1 1 calc R U . . .
C36 C 0.0661(10) 0.3484(10) 0.3366(6) 0.126(4) Uani 1 1 d . . . . .
S3 S -0.1754(3) 0.2563(4) 0.2207(3) 0.214(2) Uani 1 1 d D . . . .
O31 O -0.1288(11) 0.3038(11) 0.1794(7) 0.196(4) Uiso 0.5 1 d D . P C 1
O32 O -0.2366(10) 0.1598(8) 0.1882(7) 0.196(4) Uiso 0.5 1 d D . P C 1
O33 O -0.2176(11) 0.2972(12) 0.2550(6) 0.196(4) Uiso 0.5 1 d D . P C 1
O34 O -0.2550(8) 0.2250(12) 0.2480(7) 0.196(4) Uiso 0.5 1 d D . P C 2
O35 O -0.1423(11) 0.3488(8) 0.2210(8) 0.196(4) Uiso 0.5 1 d D . P C 2
O36 O -0.1910(11) 0.1951(11) 0.1631(5) 0.196(4) Uiso 0.5 1 d D . P C 2
C3 C -0.0679(8) 0.1293(10) 0.3717(7) 0.148(5) Uani 1 1 d . . . . .
H3A H -0.1339 0.0922 0.3651 0.178 Uiso 1 1 calc R U . . .
H3B H -0.0409 0.1545 0.4160 0.178 Uiso 1 1 calc R U . . .
O4 O 0.0879(5) 0.1379(6) 0.4301(4) 0.159(3) Uani 1 1 d . . . . .
C41 C 0.0447(9) 0.0791(8) 0.3717(5) 0.118(4) Uani 1 1 d . . . . .
C42 C 0.0780(8) 0.0291(8) 0.3443(6) 0.113(3) Uani 1 1 d . . . . .
C43 C 0.0303(9) -0.0321(7) 0.2889(6) 0.117(4) Uani 1 1 d . . . . .
H43 H 0.0512 -0.0688 0.2698 0.141 Uiso 1 1 calc R U . . .
C44 C -0.0459(7) -0.0409(6) 0.2608(5) 0.112(3) Uani 1 1 d D . . . .
C45 C -0.0798(8) 0.0067(8) 0.2878(5) 0.120(4) Uani 1 1 d . . . . .
H45 H -0.1364 -0.0044 0.2681 0.144 Uiso 1 1 calc R U . . .
C46 C -0.0333(8) 0.0721(8) 0.3439(6) 0.119(4) Uani 1 1 d . . . . .
S4 S -0.1131(2) -0.1256(2) 0.18883(15) 0.1376(12) Uani 1 1 d D . . . .
O41 O -0.1290(8) -0.0791(7) 0.1491(4) 0.141(2) Uiso 0.5 1 d D . P D 1
O42 O -0.0595(7) -0.1628(8) 0.1685(5) 0.141(2) Uiso 0.5 1 d D . P D 1
O43 O -0.1958(6) -0.1891(7) 0.2010(5) 0.141(2) Uiso 0.5 1 d D . P D 1
O44 O -0.0480(7) -0.1318(8) 0.1558(5) 0.141(2) Uiso 0.5 1 d D . P D 2
O45 O -0.1677(7) -0.2074(6) 0.2030(5) 0.141(2) Uiso 0.5 1 d D . P D 2
O46 O -0.1652(8) -0.0955(8) 0.1593(5) 0.141(2) Uiso 0.5 1 d D . P D 2
C4 C 0.1675(9) 0.0422(8) 0.3777(6) 0.136(4) Uani 1 1 d . U . . .
H4A H 0.1786 0.0692 0.4218 0.163 Uiso 1 1 calc R U . . .
H4B H 0.1621 -0.0164 0.3710 0.163 Uiso 1 1 calc R U . . .
P1A P 0.02935(16) 0.25019(15) 0.60781(12) 0.0909(8) Uani 1 1 d . . . . .
O1A O 0.1159(4) 0.5777(4) 0.5451(3) 0.0982(18) Uani 1 1 d . . . . .
C11A C 0.0546(6) 0.3511(6) 0.5920(5) 0.087(2) Uani 1 1 d . . . . .
C12A C 0.0504(6) 0.3514(6) 0.5328(5) 0.091(3) Uani 1 1 d . . . . .
H12A H 0.0325 0.2984 0.5014 0.109 Uiso 1 1 calc R U . . .
C13A C 0.0724(6) 0.4299(6) 0.5185(4) 0.088(3) Uani 1 1 d . . . . .
H13A H 0.0704 0.4305 0.4778 0.106 Uiso 1 1 calc R U . . .
C14A C 0.0969(5) 0.5058(6) 0.5642(5) 0.079(2) Uani 1 1 d . . . . .
C15A C 0.0992(5) 0.5035(6) 0.6226(5) 0.084(3) Uani 1 1 d . . . . .
H15A H 0.1148 0.5556 0.6540 0.101 Uiso 1 1 calc R U . . .
C16A C 0.0798(5) 0.4287(6) 0.6364(4) 0.080(2) Uani 1 1 d . . . . .
H16A H 0.0834 0.4295 0.6775 0.096 Uiso 1 1 calc R U . . .
C17A C 0.1421(7) 0.6604(6) 0.5903(5) 0.113(3) Uani 1 1 d . . . . .
H17A H 0.1537 0.7062 0.5706 0.169 Uiso 1 1 calc R U . . .
H17B H 0.0935 0.6519 0.6105 0.169 Uiso 1 1 calc R U . . .
H17C H 0.1967 0.6792 0.6203 0.169 Uiso 1 1 calc R U . . .
C21A C -0.0042(8) 0.2502(7) 0.6767(5) 0.098(3) Uani 1 1 d . . . . .
C22A C 0.0600(9) 0.3017(8) 0.7327(6) 0.127(4) Uani 1 1 d . . . . .
H22A H 0.1220 0.3366 0.7340 0.152 Uiso 1 1 calc R U . . .
C23A C 0.0316(13) 0.3007(10) 0.7860(6) 0.147(5) Uani 1 1 d . . . . .
H23A H 0.0746 0.3326 0.8241 0.176 Uiso 1 1 calc R U . . .
C24A C -0.0571(15) 0.2544(12) 0.7839(9) 0.153(6) Uani 1 1 d . . . . .
H24A H -0.0758 0.2569 0.8207 0.184 Uiso 1 1 calc R U . . .
C25A C -0.1209(10) 0.2038(9) 0.7296(8) 0.126(4) Uani 1 1 d . . . . .
H25A H -0.1829 0.1707 0.7289 0.151 Uiso 1 1 calc R U . . .
C26A C -0.0937(8) 0.2018(7) 0.6770(6) 0.104(3) Uani 1 1 d . . . . .
H26A H -0.1375 0.1661 0.6396 0.125 Uiso 1 1 calc R U . . .
C31A C -0.0598(6) 0.1597(6) 0.5477(5) 0.094(3) Uani 1 1 d . . . . .
C32A C -0.1318(7) 0.1650(6) 0.5237(5) 0.103(3) Uani 1 1 d . . . . .
H32A H -0.1326 0.2179 0.5391 0.124 Uiso 1 1 calc R U . . .
C33A C -0.2068(7) 0.0911(7) 0.4750(5) 0.110(3) Uani 1 1 d . . . . .
H33A H -0.2552 0.0955 0.4569 0.132 Uiso 1 1 calc R U . . .
C34A C -0.2039(8) 0.0152(7) 0.4568(5) 0.113(3) Uani 1 1 d . . . . .
H34A H -0.2531 -0.0360 0.4272 0.136 Uiso 1 1 calc R U . . .
C35A C -0.1290(8) 0.0121(7) 0.4814(5) 0.114(3) Uani 1 1 d . . . . .
H35A H -0.1271 -0.0403 0.4664 0.137 Uiso 1 1 calc R U . . .
C36A C -0.0599(7) 0.0814(6) 0.5257(5) 0.102(3) Uani 1 1 d . . . . .
H36A H -0.0107 0.0769 0.5421 0.122 Uiso 1 1 calc R U . . .
C41A C 0.1258(6) 0.2394(6) 0.6112(5) 0.083(2) Uani 1 1 d . . . . .
C42A C 0.1740(6) 0.2575(5) 0.5686(5) 0.092(3) Uani 1 1 d . . . . .
H42A H 0.1574 0.2792 0.5388 0.111 Uiso 1 1 calc R U . . .
C43A C 0.2469(7) 0.2452(6) 0.5674(5) 0.100(3) Uani 1 1 d . . . . .
H43A H 0.2793 0.2575 0.5372 0.120 Uiso 1 1 calc R U . . .
C44A C 0.2711(7) 0.2144(6) 0.6116(6) 0.102(3) Uani 1 1 d . . . . .
H44A H 0.3224 0.2085 0.6123 0.123 Uiso 1 1 calc R U . . .
C45A C 0.2229(7) 0.1920(7) 0.6547(5) 0.108(3) Uani 1 1 d . . . . .
H45A H 0.2394 0.1697 0.6839 0.129 Uiso 1 1 calc R U . . .
C46A C 0.1471(6) 0.2037(6) 0.6536(5) 0.104(3) Uani 1 1 d . . . . .
H46A H 0.1113 0.1872 0.6816 0.125 Uiso 1 1 calc R U . . .
P1B P 0.40641(15) 0.70535(17) 0.48443(15) 0.1024(9) Uani 1 1 d . . . . .
O2B O 0.5854(6) 0.5439(5) 0.3502(6) 0.169(4) Uani 1 1 d . . . . .
C11B C 0.4560(6) 0.6545(6) 0.4418(6) 0.094(3) Uani 1 1 d . . . . .
C12B C 0.5070(6) 0.6268(7) 0.4713(5) 0.105(3) Uani 1 1 d . . . . .
H12B H 0.5134 0.6343 0.5134 0.126 Uiso 1 1 calc R U . . .
C13B C 0.5489(6) 0.5877(7) 0.4385(6) 0.107(3) Uani 1 1 d . . . . .
H13B H 0.5835 0.5688 0.4583 0.128 Uiso 1 1 calc R U . . .
C14B C 0.5392(7) 0.5777(7) 0.3791(7) 0.103(3) Uani 1 1 d . U . . .
C15B C 0.4900(8) 0.6030(7) 0.3487(5) 0.113(3) Uani 1 1 d . . . . .
H15B H 0.4851 0.5959 0.3067 0.135 Uiso 1 1 calc R U . . .
C16B C 0.4466(7) 0.6400(6) 0.3808(6) 0.105(3) Uani 1 1 d . . . . .
H16B H 0.4097 0.6553 0.3596 0.127 Uiso 1 1 calc R U . . .
C17B C 0.5908(12) 0.5404(12) 0.2842(8) 0.186(7) Uani 1 1 d . . . . .
H17D H 0.6267 0.5141 0.2721 0.278 Uiso 1 1 calc R U . . .
H17E H 0.5300 0.5040 0.2574 0.278 Uiso 1 1 calc R U . . .
H17F H 0.6190 0.6007 0.2812 0.278 Uiso 1 1 calc R U . . .
C21B C 0.3081(6) 0.6906(6) 0.4390(5) 0.098(3) Uani 1 1 d . . . . .
C22B C 0.3172(7) 0.7315(7) 0.3963(6) 0.123(4) Uani 1 1 d . . . . .
H22B H 0.3756 0.7730 0.3939 0.148 Uiso 1 1 calc R U . . .
C23B C 0.2394(9) 0.7130(9) 0.3543(7) 0.146(5) Uani 1 1 d . . . . .
H23B H 0.2448 0.7390 0.3226 0.175 Uiso 1 1 calc R U . . .
C24B C 0.1555(7) 0.6552(7) 0.3622(6) 0.119(4) Uani 1 1 d . . . . .
H24B H 0.1026 0.6383 0.3335 0.142 Uiso 1 1 calc R U . . .
C25B C 0.1477(6) 0.6227(6) 0.4098(5) 0.093(3) Uani 1 1 d . . . . .
H25B H 0.0903 0.5892 0.4171 0.112 Uiso 1 1 calc R U . . .
C26B C 0.2243(6) 0.6390(5) 0.4473(5) 0.091(3) Uani 1 1 d . . . . .
H26B H 0.2190 0.6140 0.4796 0.109 Uiso 1 1 calc R U . . .
C31B C 0.3761(6) 0.6551(8) 0.5403(6) 0.099(3) Uani 1 1 d . . . . .
C32B C 0.3329(6) 0.5640(7) 0.5276(6) 0.098(3) Uani 1 1 d . . . . .
H32B H 0.3207 0.5275 0.4876 0.118 Uiso 1 1 calc R U . . .
C33B C 0.3075(7) 0.5258(9) 0.5716(9) 0.121(4) Uani 1 1 d . . . . .
H33B H 0.2783 0.4630 0.5615 0.145 Uiso 1 1 calc R U . . .
C34B C 0.3227(9) 0.5756(15) 0.6308(9) 0.138(5) Uani 1 1 d . . . . .
H34B H 0.3056 0.5476 0.6611 0.165 Uiso 1 1 calc R U . . .
C35B C 0.3615(10) 0.6633(16) 0.6442(7) 0.147(5) Uani 1 1 d . . . . .
H35B H 0.3703 0.6985 0.6839 0.176 Uiso 1 1 calc R U . . .
C36B C 0.3898(7) 0.7041(9) 0.5989(9) 0.131(4) Uani 1 1 d . . . . .
H36B H 0.4191 0.7670 0.6092 0.157 Uiso 1 1 calc R U . . .
C41B C 0.4836(7) 0.8218(7) 0.5153(5) 0.115(3) Uani 1 1 d . U . . .
C42B C 0.5756(6) 0.8607(7) 0.5206(5) 0.115(3) Uani 1 1 d . . . . .
H42B H 0.5988 0.8242 0.5059 0.138 Uiso 1 1 calc R U . . .
C43B C 0.6345(7) 0.9520(8) 0.5467(6) 0.132(4) Uani 1 1 d . . . . .
H43B H 0.6965 0.9772 0.5473 0.158 Uiso 1 1 calc R U . . .
C44B C 0.6037(11) 1.0057(11) 0.5715(7) 0.166(5) Uani 1 1 d . U . . .
H44B H 0.6445 1.0677 0.5900 0.200 Uiso 1 1 calc R U . . .
C45B C 0.5129(12) 0.9696(11) 0.5697(8) 0.180(6) Uani 1 1 d . U . . .
H45B H 0.4919 1.0055 0.5898 0.216 Uiso 1 1 calc R U . . .
C46B C 0.4510(10) 0.8769(10) 0.5370(7) 0.167(5) Uani 1 1 d . U . . .
H46B H 0.3880 0.8533 0.5302 0.201 Uiso 1 1 calc R U . . .
C01D C -0.1665(14) -0.2936(12) 0.0606(8) 0.203(6) Uiso 0.25 1 d D . P E 1
C02D C -0.1006(15) -0.3157(16) 0.0586(11) 0.203(6) Uiso 0.25 1 d D . P E 1
H02A H -0.1167 -0.3761 0.0500 0.243 Uiso 0.25 1 calc R U P E 1
C03D C -0.0116(15) -0.2496(12) 0.0692(11) 0.203(6) Uiso 0.25 1 d D . P E 1
H03A H 0.0329 -0.2654 0.0677 0.243 Uiso 0.25 1 calc R U P E 1
C04D C 0.0142(14) -0.1603(12) 0.0819(9) 0.203(6) Uiso 0.25 1 d D . P E 1
C05D C -0.0535(15) -0.1398(14) 0.0836(15) 0.203(6) Uiso 0.25 1 d D . P E 1
H05A H -0.0374 -0.0795 0.0921 0.243 Uiso 0.25 1 calc R U P E 1
C06D C -0.1441(16) -0.2052(13) 0.0732(15) 0.203(6) Uiso 0.25 1 d D . P E 1
H06A H -0.1890 -0.1899 0.0746 0.243 Uiso 0.25 1 calc R U P E 1
C07D C -0.2659(15) -0.3678(14) 0.0487(12) 0.203(6) Uiso 0.25 1 d D . P E 1
H07A H -0.2780 -0.3751 0.0882 0.243 Uiso 0.25 1 calc R U P E 1
H07B H -0.3043 -0.3470 0.0326 0.243 Uiso 0.25 1 calc R U P E 1
N08D N -0.2949(12) -0.4554(13) 0.0073(9) 0.203(6) Uiso 0.25 1 d D . P E 1
C09D C -0.255(2) -0.4671(16) -0.0396(14) 0.203(6) Uiso 0.25 1 d D . P E 1
H09A H -0.2073 -0.4215 -0.0497 0.243 Uiso 0.25 1 calc R U P E 1
C10D C -0.298(2) -0.5546(16) -0.0681(14) 0.203(6) Uiso 0.25 1 d D . P E 1
H10A H -0.2853 -0.5829 -0.1022 0.243 Uiso 0.25 1 calc R U P E 1
N11D N -0.3631(17) -0.5959(13) -0.0384(13) 0.203(6) Uiso 0.25 1 d D . P E 1
C12D C -0.3590(17) -0.5341(13) 0.0064(13) 0.203(6) Uiso 0.25 1 d D . P E 1
H12C H -0.3965 -0.5447 0.0339 0.243 Uiso 0.25 1 calc R U P E 1
C13D C -0.423(2) -0.6921(14) -0.0565(19) 0.203(6) Uiso 0.25 1 d D . P E 1
H13C H -0.4856 -0.7043 -0.0625 0.243 Uiso 0.25 1 calc R U P E 1
H13D H -0.4122 -0.7119 -0.0219 0.243 Uiso 0.25 1 calc R U P E 1
C14D C -0.419(4) -0.7510(17) -0.1128(18) 0.203(6) Uiso 0.25 1 d D . P E 1
H14A H -0.4554 -0.7524 -0.1491 0.243 Uiso 0.25 1 calc R U P E 1
H14B H -0.3563 -0.7245 -0.1162 0.243 Uiso 0.25 1 calc R U P E 1
C15D C -0.454(5) -0.846(2) -0.1120(18) 0.203(6) Uiso 0.25 1 d D . P E 1
H15C H -0.5011 -0.8619 -0.0889 0.243 Uiso 0.25 1 calc R U P E 1
H15D H -0.4043 -0.8490 -0.0906 0.243 Uiso 0.25 1 calc R U P E 1
C16D C -0.494(4) -0.914(2) -0.175(2) 0.203(6) Uiso 0.25 1 d D . P E 1
H16C H -0.5151 -0.9736 -0.1717 0.304 Uiso 0.25 1 calc R U P E 1
H16D H -0.5445 -0.9125 -0.1964 0.304 Uiso 0.25 1 calc R U P E 1
H16E H -0.4476 -0.8996 -0.1981 0.304 Uiso 0.25 1 calc R U P E 1
C17D C 0.1124(15) -0.0883(14) 0.0934(12) 0.203(6) Uiso 0.25 1 d D . P E 1
H17G H 0.1494 -0.1086 0.1122 0.243 Uiso 0.25 1 calc R U P E 1
H17H H 0.1252 -0.0856 0.0534 0.243 Uiso 0.25 1 calc R U P E 1
N18D N 0.1452(13) 0.0024(13) 0.1306(9) 0.203(6) Uiso 0.25 1 d D . P E 1
C19D C 0.2244(18) 0.0754(15) 0.1306(16) 0.203(6) Uiso 0.25 1 d D . P E 1
H19A H 0.2654 0.0750 0.1070 0.243 Uiso 0.25 1 calc R U P E 1
C20D C 0.233(2) 0.1470(15) 0.1700(17) 0.203(6) Uiso 0.25 1 d D . P E 1
H20A H 0.2804 0.2068 0.1796 0.243 Uiso 0.25 1 calc R U P E 1
N21D N 0.1583(19) 0.1172(17) 0.1940(12) 0.203(6) Uiso 0.25 1 d D . P E 1
C22D C 0.1080(17) 0.0307(17) 0.1693(11) 0.203(6) Uiso 0.25 1 d D . P E 1
H22C H 0.0527 -0.0062 0.1780 0.243 Uiso 0.25 1 calc R U P E 1
C23D C 0.143(3) 0.176(2) 0.2389(16) 0.203(6) Uiso 0.25 1 d D . P E 1
H23C H 0.1944 0.2371 0.2478 0.243 Uiso 0.25 1 calc R U P E 1
H23D H 0.1450 0.1597 0.2766 0.243 Uiso 0.25 1 calc R U P E 1
C24D C 0.057(3) 0.179(4) 0.2253(17) 0.203(6) Uiso 0.25 1 d D . P E 1
H24C H 0.0054 0.1208 0.2232 0.243 Uiso 0.25 1 calc R U P E 1
H24D H 0.0604 0.2249 0.2593 0.243 Uiso 0.25 1 calc R U P E 1
C25D C 0.041(3) 0.199(4) 0.167(3) 0.203(6) Uiso 0.25 1 d D . P E 1
H25C H 0.0794 0.1883 0.1413 0.243 Uiso 0.25 1 calc R U P E 1
H25D H 0.0602 0.2621 0.1763 0.243 Uiso 0.25 1 calc R U P E 1
C26D C -0.057(3) 0.142(4) 0.131(2) 0.203(6) Uiso 0.25 1 d D . P E 1
H26C H -0.0634 0.1570 0.0934 0.304 Uiso 0.25 1 calc R U P E 1
H26D H -0.0755 0.0786 0.1201 0.304 Uiso 0.25 1 calc R U P E 1
H26E H -0.0948 0.1525 0.1551 0.304 Uiso 0.25 1 calc R U P E 1
O01W O 0.4425(3) 0.1380(3) 0.6566(3) 0.0826(17) Uani 1 1 d . . . . .
O02W O -0.3494(13) 0.1275(13) 0.3247(9) 0.173(7) Uiso 0.5 1 d . . P . .
O03W O 0.259(2) 0.708(2) 0.1938(14) 0.184(11) Uiso 0.3333 1 d . . P . .
O04W O 0.3168(18) 0.0138(17) 0.6896(12) 0.150(8) Uiso 0.3333 1 d . . P . .
O05W O -0.2778(16) -0.3797(16) 0.1747(11) 0.137(8) Uiso 0.3333 1 d . . P . .
O06W O 0.243(3) 0.822(3) 0.140(2) 0.207(17) Uiso 0.25 1 d . . P . .
O07W O -0.292(3) -0.042(3) 0.178(2) 0.216(18) Uiso 0.25 1 d . . P . .
O08W O -0.200(3) 0.274(3) 0.056(2) 0.223(19) Uiso 0.25 1 d . . P . .
O09W O 0.483(4) 0.530(4) 0.016(3) 0.27(3) Uiso 0.25 1 d . . P . .
O10W O -0.101(4) 0.491(3) 0.097(2) 0.154(17) Uiso 0.1667 1 d . . P . .
O11W O 0.522(4) 0.710(4) 0.232(3) 0.19(2) Uiso 0.1667 1 d . . P . .
O12W O 0.422(5) 0.823(5) -0.068(4) 0.23(3) Uiso 0.1667 1 d . . P . .
O13W O 0.3758(15) -0.1355(15) 0.2902(10) 0.193(8) Uiso 0.5 1 d . . P F 1
O14W O -0.0716(15) 0.4930(14) 0.2206(9) 0.159(7) Uiso 0.5 1 d . . P G 1
O15W O -0.412(2) -0.102(2) 0.0658(14) 0.130(9) Uiso 0.25 1 d . . P H 1
O16W O 0.512(2) 0.295(2) 0.2083(16) 0.151(11) Uiso 0.25 1 d . . P I 1
O17W O -0.223(3) -0.508(3) 0.1650(19) 0.178(14) Uiso 0.25 1 d . . P J 1
O18W O -0.278(4) -0.207(4) 0.042(2) 0.23(2) Uiso 0.25 1 d . . P K 1
O19W O 0.439(4) 0.622(4) -0.048(2) 0.156(18) Uiso 0.1667 1 d . . P L 1
O20W O -0.473(4) -0.445(4) 0.132(3) 0.18(2) Uiso 0.1667 1 d . . P M 1
O21W O 0.4471(7) 0.7515(7) 0.0219(5) 0.141(3) Uiso 0.75 1 d . . P N 2
O22W O 0.1138(15) 0.1599(15) 0.2194(10) 0.254(8) Uiso 0.75 1 d . . P O 2
O23W O -0.4310(13) -0.1694(13) 0.0926(9) 0.170(7) Uiso 0.5 1 d . . P P 2
O24W O 0.0475(16) 0.0634(16) 0.1469(11) 0.199(8) Uiso 0.5 1 d . . P Q 2
O25W O -0.3436(17) -0.6122(17) -0.0112(12) 0.222(10) Uiso 0.5 1 d . . P R 2
O26W O 0.360(3) 0.646(3) 0.242(2) 0.206(17) Uiso 0.25 1 d . . P S 2
O27W O 0.587(4) 0.205(4) 0.201(2) 0.23(2) Uiso 0.25 1 d . . P T 2
O28W O -0.290(3) -0.587(3) 0.233(2) 0.189(15) Uiso 0.25 1 d . . P U 2
O29W O -0.112(3) -0.417(3) -0.115(2) 0.209(17) Uiso 0.25 1 d . . P V 2
O30W O -0.202(3) -0.249(3) -0.0208(19) 0.184(15) Uiso 0.25 1 d . . P W 2
O31W O -0.121(3) -0.543(3) -0.2045(19) 0.186(15) Uiso 0.25 1 d . . P X 2
O32W O -0.029(3) -0.067(3) 0.0158(17) 0.171(13) Uiso 0.25 1 d . . P Y 2
O33W O -0.014(3) 0.527(2) 0.2217(15) 0.134(11) Uiso 0.25 1 d . . P Z 2
O34W O 0.465(3) 0.347(3) 0.117(2) 0.148(16) Uiso 0.1667 1 d . . P A 2
O35W O 0.0273(13) 0.1356(12) 0.1768(9) 0.152(6) Uiso 0.5 1 d . . P B 3

loop_
_atom_site_aniso_label
_atom_site_aniso_U_11
_atom_site_aniso_U_22
_atom_site_aniso_U_33
_atom_site_aniso_U_23
_atom_site_aniso_U_13
_atom_site_aniso_U_12
O1 0.085(4) 0.102(5) 0.128(6) 0.032(4) 0.010(4) 0.036(4)
C11 0.069(6) 0.091(8) 0.131(10) 0.038(7) -0.005(6) 0.031(6)
C12 0.100(8) 0.089(8) 0.145(10) 0.023(7) 0.016(7) 0.052(7)
C13 0.099(8) 0.106(9) 0.192(14) 0.032(9) 0.013(9) 0.038(8)
C14 0.106(9) 0.097(10) 0.218(15) 0.009(9) 0.009(10) 0.050(8)
C15 0.122(11) 0.086(8) 0.193(14) 0.019(9) -0.016(10) 0.048(8)
C16 0.085(7) 0.085(8) 0.158(11) 0.044(8) 0.001(7) 0.032(7)
S1 0.155(3) 0.158(3) 0.266(5) -0.007(3) 0.026(3) 0.090(3)
C1 0.082(6) 0.086(7) 0.138(9) 0.022(6) 0.010(6) 0.026(5)
O2 0.132(6) 0.130(6) 0.119(6) 0.030(5) 0.020(5) 0.074(5)
C21 0.102(8) 0.083(6) 0.091(8) 0.018(6) 0.017(6) 0.043(6)
C22 0.115(8) 0.090(7) 0.094(8) 0.021(6) 0.009(7) 0.047(6)
C23 0.112(9) 0.093(7) 0.134(11) 0.021(7) -0.015(8) 0.047(7)
C24 0.114(9) 0.138(10) 0.114(10) 0.035(8) 0.014(8) 0.054(8)
C25 0.090(8) 0.104(8) 0.155(13) 0.018(8) 0.018(8) 0.030(6)
C26 0.087(7) 0.086(7) 0.102(8) 0.020(6) 0.004(6) 0.035(6)
S2 0.186(4) 0.292(7) 0.150(4) 0.079(4) 0.032(3) 0.108(5)
C2 0.140(11) 0.111(9) 0.154(11) 0.002(8) 0.015(9) 0.084(9)
O3 0.110(5) 0.141(6) 0.103(5) 0.009(5) 0.012(4) 0.070(5)
C31 0.126(11) 0.122(10) 0.108(10) 0.004(8) 0.045(9) 0.080(9)
C32 0.107(10) 0.136(11) 0.122(10) -0.006(8) 0.030(8) 0.070(9)
C33 0.134(8) 0.157(9) 0.164(9) 0.022(7) 0.038(7) 0.087(7)
C34 0.108(9) 0.183(14) 0.125(10) -0.003(10) -0.004(8) 0.093(10)
C35 0.155(12) 0.165(13) 0.133(11) 0.006(9) 0.011(10) 0.114(11)
C36 0.128(11) 0.124(10) 0.120(10) -0.009(8) 0.016(9) 0.085(10)
S3 0.155(4) 0.225(5) 0.228(5) -0.008(4) -0.015(3) 0.119(4)
C3 0.098(9) 0.143(11) 0.155(12) 0.015(10) 0.048(8) 0.037(8)
O4 0.115(6) 0.163(7) 0.118(6) -0.012(6) 0.009(5) 0.040(5)
C41 0.099(9) 0.105(9) 0.088(8) 0.020(7) 0.010(7) 0.013(7)
C42 0.108(8) 0.081(7) 0.122(10) 0.031(7) 0.008(8) 0.033(7)
C43 0.132(9) 0.085(7) 0.118(9) 0.035(7) 0.001(8) 0.049(7)
C44 0.121(9) 0.099(8) 0.100(8) 0.012(6) 0.009(7) 0.057(7)
C45 0.098(8) 0.121(9) 0.103(9) 0.030(8) 0.026(7) 0.030(7)
C46 0.090(8) 0.126(9) 0.100(9) 0.015(7) 0.024(7) 0.033(7)
S4 0.150(3) 0.122(2) 0.118(2) 0.0168(19) 0.003(2) 0.067(2)
C4 0.149(8) 0.111(7) 0.136(8) 0.044(6) 0.009(6) 0.063(6)
P1A 0.0862(16) 0.0747(15) 0.1007(19) 0.0170(13) 0.0215(14) 0.0381(13)
O1A 0.084(4) 0.085(4) 0.129(5) 0.028(4) 0.031(4) 0.047(3)
C11A 0.083(6) 0.093(7) 0.080(7) 0.015(5) 0.025(5) 0.047(5)
C12A 0.082(6) 0.069(6) 0.111(8) 0.011(5) 0.022(5) 0.038(5)
C13A 0.076(6) 0.088(7) 0.095(7) 0.022(6) 0.017(5) 0.043(5)
C14A 0.065(5) 0.077(6) 0.094(7) 0.021(6) 0.014(5) 0.038(5)
C15A 0.057(5) 0.068(6) 0.111(8) 0.009(5) 0.016(5) 0.030(4)
C16A 0.059(5) 0.079(6) 0.084(6) 0.004(5) 0.011(4) 0.033(4)
C17A 0.095(7) 0.087(7) 0.156(10) 0.026(7) 0.023(7) 0.053(6)
C21A 0.109(8) 0.084(6) 0.110(8) 0.028(6) 0.027(7) 0.059(6)
C22A 0.137(10) 0.126(9) 0.102(9) 0.016(8) 0.025(8) 0.065(8)
C23A 0.201(16) 0.157(12) 0.092(9) 0.034(8) 0.049(10) 0.099(12)
C24A 0.199(17) 0.155(13) 0.187(18) 0.088(13) 0.129(16) 0.121(13)
C25A 0.148(12) 0.107(9) 0.142(12) 0.041(9) 0.050(11) 0.077(9)
C26A 0.125(10) 0.089(7) 0.126(10) 0.042(6) 0.050(8) 0.069(7)
C31A 0.078(6) 0.072(6) 0.120(8) 0.024(5) 0.022(6) 0.034(5)
C32A 0.096(7) 0.076(6) 0.127(9) 0.021(6) 0.032(7) 0.040(6)
C33A 0.084(7) 0.091(7) 0.136(9) 0.022(7) 0.021(6) 0.038(6)
C34A 0.108(8) 0.074(7) 0.121(9) 0.005(6) 0.007(7) 0.034(6)
C35A 0.106(8) 0.081(7) 0.136(9) 0.014(7) 0.012(7) 0.047(6)
C36A 0.085(6) 0.072(6) 0.122(8) 0.005(6) 0.007(6) 0.035(5)
C41A 0.073(6) 0.077(6) 0.085(6) 0.023(5) 0.017(5) 0.029(5)
C42A 0.074(6) 0.062(5) 0.105(8) 0.008(5) 0.001(6) 0.020(5)
C43A 0.086(7) 0.065(6) 0.115(8) 0.008(5) 0.016(6) 0.024(5)
C44A 0.072(6) 0.070(6) 0.125(9) 0.007(6) 0.015(6) 0.019(5)
C45A 0.099(8) 0.100(7) 0.108(8) 0.021(6) 0.010(7) 0.048(6)
C46A 0.078(6) 0.096(7) 0.114(8) 0.012(6) 0.017(6) 0.037(6)
P1B 0.0618(14) 0.0835(16) 0.158(3) 0.0422(17) 0.0164(15) 0.0348(12)
O2B 0.130(7) 0.102(6) 0.240(12) 0.035(7) 0.011(7) 0.048(5)
C11B 0.062(5) 0.079(6) 0.133(9) 0.037(6) 0.012(6) 0.030(5)
C12B 0.078(6) 0.121(8) 0.143(9) 0.069(7) 0.035(6) 0.057(6)
C13B 0.069(6) 0.107(7) 0.162(11) 0.059(8) 0.030(7) 0.051(6)
C14B 0.088(6) 0.089(6) 0.133(8) 0.019(5) 0.027(6) 0.053(5)
C15B 0.112(8) 0.103(8) 0.107(8) 0.024(6) 0.009(7) 0.050(7)
C16B 0.085(7) 0.074(6) 0.142(10) 0.026(7) 0.002(7) 0.037(5)
C17B 0.208(17) 0.248(19) 0.155(14) 0.089(13) 0.071(13) 0.143(15)
C21B 0.072(6) 0.087(6) 0.149(9) 0.054(6) 0.026(6) 0.045(5)
C22B 0.079(7) 0.101(8) 0.191(12) 0.056(8) 0.020(7) 0.045(6)
C23B 0.111(9) 0.166(11) 0.229(15) 0.114(11) 0.063(10) 0.097(9)
C24B 0.071(7) 0.107(8) 0.181(12) 0.036(8) 0.022(7) 0.054(6)
C25B 0.071(6) 0.075(6) 0.137(9) 0.040(6) 0.019(6) 0.039(5)
C26B 0.068(6) 0.074(5) 0.126(8) 0.021(5) 0.012(5) 0.039(5)
C31B 0.063(6) 0.088(7) 0.134(10) 0.022(7) 0.009(6) 0.037(5)
C32B 0.063(5) 0.103(8) 0.137(9) 0.048(7) 0.023(6) 0.046(6)
C33B 0.060(6) 0.135(10) 0.182(13) 0.074(12) 0.019(8) 0.053(7)
C34B 0.090(9) 0.188(16) 0.169(16) 0.084(14) 0.035(10) 0.086(11)
C35B 0.103(10) 0.223(19) 0.144(13) 0.057(14) 0.040(9) 0.104(12)
C36B 0.061(6) 0.131(10) 0.187(14) 0.035(12) 0.003(8) 0.051(7)
C41B 0.099(6) 0.101(6) 0.148(7) 0.034(5) 0.032(5) 0.056(5)
C42B 0.070(6) 0.110(8) 0.172(11) 0.061(8) 0.027(6) 0.046(6)
C43B 0.080(7) 0.093(8) 0.171(12) 0.044(8) -0.003(7) 0.013(6)
C44B 0.157(9) 0.148(8) 0.205(10) 0.052(7) 0.027(7) 0.092(7)
C45B 0.175(9) 0.149(9) 0.223(10) 0.029(7) 0.031(7) 0.105(8)
C46B 0.145(8) 0.145(8) 0.219(10) 0.040(7) 0.031(7) 0.090(7)
O01W 0.055(3) 0.056(3) 0.143(5) 0.038(3) 0.001(3) 0.035(2)

loop_
_atom_type_symbol
_atom_type_description
_atom_type_scat_dispersion_real
_atom_type_scat_dispersion_imag
_atom_type_scat_source
C C 0.0181 0.0091 'International Tables Vol C Tables 4.2.6.8 and 6.1.1.4'
H H 0.0000 0.0000 'International Tables Vol C Tables 4.2.6.8 and 6.1.1.4'
N N 0.0311 0.0180 'International Tables Vol C Tables 4.2.6.8 and 6.1.1.4'
O O 0.0492 0.0322 'International Tables Vol C Tables 4.2.6.8 and 6.1.1.4'
P P 0.2955 0.4335 'International Tables Vol C Tables 4.2.6.8 and 6.1.1.4'
S S 0.3331 0.5567 'International Tables Vol C Tables 4.2.6.8 and 6.1.1.4'

loop_
_geom_angle_atom_site_label_1
_geom_angle_atom_site_label_2
_geom_angle_atom_site_label_3
_geom_angle
O1 C11 C12 119.4(10)
O1 C11 C16 119.7(12)
C12 C11 C16 121.0(13)
C11 C12 C13 118.0(11)
C11 C12 C1 123.2(11)
C13 C12 C1 118.8(12)
C14 C13 C12 122.1(13)
C14 C13 H13 119.0
C12 C13 H13 119.0
C15 C14 C13 118.4(14)
C15 C14 S1 120.0(10)
C13 C14 S1 121.4(11)
C14 C15 C16 122.6(12)
C14 C15 H15 118.7
C16 C15 H15 118.7
C11 C16 C15 117.8(12)
C11 C16 C4 121.1(13)
C15 C16 C4 121.0(12)
O12 S1 O11 114.2(6)
O16 S1 O14 113.7(7)
O16 S1 O15 112.9(7)
O14 S1 O15 112.8(7)
O12 S1 O13 113.4(6)
O11 S1 O13 112.5(6)
O12 S1 C14 105.8(6)
O16 S1 C14 106.0(6)
O11 S1 C14 105.5(6)
O14 S1 C14 105.4(6)
O15 S1 C14 105.1(6)
O13 S1 C14 104.3(6)
C12 C1 C26 112.7(8)
C12 C1 H1A 109.1
C26 C1 H1A 109.1
C12 C1 H1B 109.1
C26 C1 H1B 109.1
H1A C1 H1B 107.8
O2 C21 C26 119.5(11)
O2 C21 C22 119.5(11)
C26 C21 C22 121.0(11)
C23 C22 C21 118.4(12)
C23 C22 C2 118.9(12)
C21 C22 C2 122.6(12)
C22 C23 C24 122.9(12)
C22 C23 H23 118.5
C24 C23 H23 118.5
C25 C24 C23 117.3(12)
C25 C24 S2 120.4(11)
C23 C24 S2 122.2(11)
C26 C25 C24 121.1(13)
C26 C25 H25 119.5
C24 C25 H25 119.5
C21 C26 C25 119.3(11)
C21 C26 C1 120.6(12)
C25 C26 C1 120.1(12)
O25 S2 O24 113.3(7)
O25 S2 O26 113.2(7)
O24 S2 O26 112.8(7)
O23 S2 O21 113.8(7)
O23 S2 O22 113.3(7)
O21 S2 O22 112.0(7)
O23 S2 C24 106.0(6)
O25 S2 C24 106.0(6)
O24 S2 C24 105.2(6)
O26 S2 C24 105.4(6)
O21 S2 C24 105.6(6)
O22 S2 C24 105.2(6)
C36 C2 C22 114.8(9)
C36 C2 H2A 108.6
C22 C2 H2A 108.6
C36 C2 H2B 108.6
C22 C2 H2B 108.6
H2A C2 H2B 107.5
O3 C31 C36 121.7(13)
O3 C31 C32 118.6(14)
C36 C31 C32 119.7(14)
C33 C32 C31 120.2(16)
C33 C32 C3 119.8(14)
C31 C32 C3 119.9(13)
C32 C33 C34 119.7(15)
C32 C33 H33 120.2
C34 C33 H33 120.2
C35 C34 C33 121.0(13)
C35 C34 S3 119.0(11)
C33 C34 S3 119.6(11)
C34 C35 C36 121.5(15)
C34 C35 H35 119.2
C36 C35 H35 119.2
C31 C36 C35 117.8(14)
C31 C36 C2 122.3(13)
C35 C36 C2 119.9(15)
O36 S3 O35 115.1(6)
O33 S3 O31 113.7(6)
O33 S3 O32 113.9(6)
O31 S3 O32 110.9(6)
O36 S3 O34 113.3(6)
O35 S3 O34 109.6(6)
O36 S3 C34 108.3(6)
O33 S3 C34 107.2(6)
O35 S3 C34 105.5(6)
O31 S3 C34 105.5(6)
O32 S3 C34 104.7(6)
O34 S3 C34 104.0(6)
C32 C3 C46 112.1(11)
C32 C3 H3A 109.2
C46 C3 H3A 109.2
C32 C3 H3B 109.2
C46 C3 H3B 109.2
H3A C3 H3B 107.9
C42 C41 C46 122.4(12)
C42 C41 O4 120.6(13)
C46 C41 O4 117.0(14)
C43 C42 C41 118.7(12)
C43 C42 C4 121.7(13)
C41 C42 C4 119.6(12)
C44 C43 C42 120.3(12)
C44 C43 H43 119.8
C42 C43 H43 119.8
C43 C44 C45 121.3(11)
C43 C44 S4 121.0(9)
C45 C44 S4 117.4(8)
C44 C45 C46 121.2(12)
C44 C45 H45 119.4
C46 C45 H45 119.4
C41 C46 C45 115.8(13)
C41 C46 C3 123.1(13)
C45 C46 C3 121.0(13)
O42 S4 O43 113.7(5)
O46 S4 O45 113.9(5)
O42 S4 O41 112.6(5)
O43 S4 O41 112.4(5)
O46 S4 O44 112.7(5)
O45 S4 O44 111.4(5)
O46 S4 C44 106.8(5)
O42 S4 C44 106.1(5)
O43 S4 C44 105.8(5)
O45 S4 C44 105.9(5)
O41 S4 C44 105.5(5)
O44 S4 C44 105.3(5)
C16 C4 C42 111.7(9)
C16 C4 H4A 109.3
C42 C4 H4A 109.3
C16 C4 H4B 109.3
C42 C4 H4B 109.3
H4A C4 H4B 107.9
C21A P1A C31A 109.4(5)
C21A P1A C41A 111.0(5)
C31A P1A C41A 108.7(4)
C21A P1A C11A 110.1(4)
C31A P1A C11A 108.4(5)
C41A P1A C11A 109.2(4)
C14A O1A C17A 117.9(8)
C16A C11A C12A 118.6(9)
C16A C11A P1A 123.1(8)
C12A C11A P1A 118.3(7)
C11A C12A C13A 120.3(9)
C11A C12A H12A 119.9
C13A C12A H12A 119.9
C14A C13A C12A 119.2(9)
C14A C13A H13A 120.4
C12A C13A H13A 120.4
O1A C14A C15A 126.3(9)
O1A C14A C13A 114.2(9)
C15A C14A C13A 119.5(9)
C16A C15A C14A 121.3(9)
C16A C15A H15A 119.4
C14A C15A H15A 119.4
C15A C16A C11A 121.2(9)
C15A C16A H16A 119.4
C11A C16A H16A 119.4
O1A C17A H17A 109.5
O1A C17A H17B 109.5
H17A C17A H17B 109.5
O1A C17A H17C 109.5
H17A C17A H17C 109.5
H17B C17A H17C 109.5
C26A C21A C22A 118.3(11)
C26A C21A P1A 121.2(10)
C22A C21A P1A 120.5(9)
C23A C22A C21A 119.2(13)
C23A C22A H22A 120.4
C21A C22A H22A 120.4
C24A C23A C22A 120.2(15)
C24A C23A H23A 119.9
C22A C23A H23A 119.9
C23A C24A C25A 121.4(15)
C23A C24A H24A 119.3
C25A C24A H24A 119.3
C26A C25A C24A 118.9(14)
C26A C25A H25A 120.5
C24A C25A H25A 120.5
C25A C26A C21A 121.9(12)
C25A C26A H26A 119.1
C21A C26A H26A 119.1
C32A C31A C36A 118.9(9)
C32A C31A P1A 120.1(7)
C36A C31A P1A 120.9(8)
C31A C32A C33A 121.4(9)
C31A C32A H32A 119.3
C33A C32A H32A 119.3
C34A C33A C32A 116.5(10)
C34A C33A H33A 121.7
C32A C33A H33A 121.7
C33A C34A C35A 120.8(10)
C33A C34A H34A 119.6
C35A C34A H34A 119.6
C36A C35A C34A 121.6(10)
C36A C35A H35A 119.2
C34A C35A H35A 119.2
C35A C36A C31A 120.6(10)
C35A C36A H36A 119.7
C31A C36A H36A 119.7
C42A C41A C46A 119.6(9)
C42A C41A P1A 119.9(8)
C46A C41A P1A 120.2(8)
C41A C42A C43A 121.9(10)
C41A C42A H42A 119.1
C43A C42A H42A 119.1
C44A C43A C42A 118.4(10)
C44A C43A H43A 120.8
C42A C43A H43A 120.8
C45A C44A C43A 122.2(10)
C45A C44A H44A 118.9
C43A C44A H44A 118.9
C44A C45A C46A 117.7(11)
C44A C45A H45A 121.1
C46A C45A H45A 121.1
C41A C46A C45A 120.0(10)
C41A C46A H46A 120.0
C45A C46A H46A 120.0
C31B P1B C11B 107.0(5)
C31B P1B C41B 112.2(6)
C11B P1B C41B 109.9(5)
C31B P1B C21B 108.8(5)
C11B P1B C21B 112.1(5)
C41B P1B C21B 106.9(5)
C14B O2B C17B 122.2(11)
C16B C11B C12B 117.7(10)
C16B C11B P1B 123.2(8)
C12B C11B P1B 119.1(10)
C11B C12B C13B 120.2(11)
C11B C12B H12B 119.9
C13B C12B H12B 119.9
C14B C13B C12B 119.1(10)
C14B C13B H13B 120.4
C12B C13B H13B 120.4
C13B C14B C15B 122.6(11)
C13B C14B O2B 116.7(12)
C15B C14B O2B 120.7(13)
C14B C15B C16B 118.4(11)
C14B C15B H15B 120.8
C16B C15B H15B 120.8
C11B C16B C15B 121.9(10)
C11B C16B H16B 119.1
C15B C16B H16B 119.1
O2B C17B H17D 109.5
O2B C17B H17E 109.5
H17D C17B H17E 109.5
O2B C17B H17F 109.5
H17D C17B H17F 109.5
H17E C17B H17F 109.5
C22B C21B C26B 120.0(9)
C22B C21B P1B 118.9(8)
C26B C21B P1B 121.1(8)
C21B C22B C23B 120.4(10)
C21B C22B H22B 119.8
C23B C22B H22B 119.8
C24B C23B C22B 117.1(12)
C24B C23B H23B 121.5
C22B C23B H23B 121.5
C25B C24B C23B 121.6(11)
C25B C24B H24B 119.2
C23B C24B H24B 119.2
C24B C25B C26B 119.0(10)
C24B C25B H25B 120.5
C26B C25B H25B 120.5
C21B C26B C25B 121.3(10)
C21B C26B H26B 119.4
C25B C26B H26B 119.4
C36B C31B C32B 116.7(11)
C36B C31B P1B 121.4(11)
C32B C31B P1B 121.8(11)
C33B C32B C31B 120.9(12)
C33B C32B H32B 119.5
C31B C32B H32B 119.5
C32B C33B C34B 122.1(14)
C32B C33B H33B 118.9
C34B C33B H33B 118.9
C35B C34B C33B 118.6(17)
C35B C34B H34B 120.7
C33B C34B H34B 120.7
C34B C35B C36B 119.7(17)
C34B C35B H35B 120.1
C36B C35B H35B 120.1
C31B C36B C35B 121.9(14)
C31B C36B H36B 119.1
C35B C36B H36B 119.1
C42B C41B C46B 118.0(11)
C42B C41B P1B 123.2(9)
C46B C41B P1B 118.7(10)
C41B C42B C43B 121.7(11)
C41B C42B H42B 119.1
C43B C42B H42B 119.1
C44B C43B C42B 120.5(12)
C44B C43B H43B 119.8
C42B C43B H43B 119.8
C43B C44B C45B 120.1(15)
C43B C44B H44B 120.0
C45B C44B H44B 120.0
C44B C45B C46B 119.1(15)
C44B C45B H45B 120.5
C46B C45B H45B 120.5
C41B C46B C45B 120.0(14)
C41B C46B H46B 120.0
C45B C46B H46B 120.0
C02D C01D C06D 120.8(16)
C02D C01D C07D 119.5(10)
C06D C01D C07D 119.7(10)
C03D C02D C01D 119.8(18)
C03D C02D H02A 120.1
C01D C02D H02A 120.1
C02D C03D C04D 121.6(14)
C02D C03D H03A 119.2
C04D C03D H03A 119.2
C03D C04D C05D 117.4(12)
C03D C04D C17D 121.0(9)
C05D C04D C17D 121.5(8)
C04D C05D C06D 122.3(14)
C04D C05D H05A 118.9
C06D C05D H05A 118.9
C01D C06D C05D 118.1(18)
C01D C06D H06A 121.0
C05D C06D H06A 121.0
N08D C07D C01D 117.6(8)
N08D C07D H07A 107.9
C01D C07D H07A 107.9
N08D C07D H07B 107.9
C01D C07D H07B 107.9
H07A C07D H07B 107.2
C12D N08D C09D 108.2(9)
C12D N08D C07D 129.0(9)
C09D N08D C07D 122.8(8)
C10D C09D N08D 107.1(10)
C10D C09D H09A 126.4
N08D C09D H09A 126.4
C09D C10D N11D 106.9(10)
C09D C10D H10A 126.6
N11D C10D H10A 126.6
C12D N11D C10D 108.2(9)
C12D N11D C13D 128.9(9)
C10D N11D C13D 122.9(8)
N08D C12D N11D 109.6(10)
N08D C12D H12C 125.2
N11D C12D H12C 125.2
N11D C13D C14D 119.7(11)
N11D C13D H13C 107.4
C14D C13D H13C 107.4
N11D C13D H13D 107.4
C14D C13D H13D 107.4
H13C C13D H13D 106.9
C15D C14D C13D 113.3(11)
C15D C14D H14A 108.9
C13D C14D H14A 108.9
C15D C14D H14B 108.9
C13D C14D H14B 108.9
H14A C14D H14B 107.7
C14D C15D C16D 113.3(11)
C14D C15D H15C 108.9
C16D C15D H15C 108.9
C14D C15D H15D 108.9
C16D C15D H15D 108.9
H15C C15D H15D 107.7
C15D C16D H16C 109.5
C15D C16D H16D 109.5
H16C C16D H16D 109.5
C15D C16D H16E 109.5
H16C C16D H16E 109.5
H16D C16D H16E 109.5
N18D C17D C04D 120.4(9)
N18D C17D H17G 107.2
C04D C17D H17G 107.2
N18D C17D H17H 107.2
C04D C17D H17H 107.2
H17G C17D H17H 106.9
C22D N18D C19D 107.7(9)
C22D N18D C17D 128.4(8)
C19D N18D C17D 123.8(8)
C20D C19D N18D 107.2(10)
C20D C19D H19A 126.4
N18D C19D H19A 126.4
C19D C20D N21D 107.0(10)
C19D C20D H20A 126.5
N21D C20D H20A 126.5
C22D N21D C20D 107.9(9)
C22D N21D C23D 128.7(9)
C20D N21D C23D 123.4(8)
N21D C22D N18D 110.2(10)
N21D C22D H22C 124.9
N18D C22D H22C 124.9
N21D C23D C24D 120.0(11)
N21D C23D H23C 107.3
C24D C23D H23C 107.3
N21D C23D H23D 107.3
C24D C23D H23D 107.3
H23C C23D H23D 106.9
C25D C24D C23D 114.1(11)
C25D C24D H24C 108.7
C23D C24D H24C 108.7
C25D C24D H24D 108.7
C23D C24D H24D 108.7
H24C C24D H24D 107.6
C24D C25D C26D 112.9(11)
C24D C25D H25C 109.0
C26D C25D H25C 109.0
C24D C25D H25D 109.0
C26D C25D H25D 109.0
H25C C25D H25D 107.8
C25D C26D H26C 109.5
C25D C26D H26D 109.5
H26C C26D H26D 109.5
C25D C26D H26E 109.5
H26C C26D H26E 109.5
H26D C26D H26E 109.5

loop_
_geom_bond_atom_site_label_1
_geom_bond_atom_site_label_2
_geom_bond_distance
_geom_bond_site_symmetry_2
O1 C11 1.330(13) .
C11 C12 1.387(15) .
C11 C16 1.391(14) .
C12 C13 1.405(16) .
C12 C1 1.504(14) .
C13 C14 1.364(16) .
C13 H13 0.9500 .
C14 C15 1.360(18) .
C14 S1 1.779(14) .
C15 C16 1.397(17) .
C15 H15 0.9500 .
C16 C4 1.503(15) .
S1 O12 1.431(10) .
S1 O16 1.435(10) .
S1 O11 1.436(10) .
S1 O14 1.440(10) .
S1 O15 1.446(10) .
S1 O13 1.451(10) .
C1 C26 1.523(14) .
C1 H1A 0.9900 .
C1 H1B 0.9900 .
O2 C21 1.341(12) .
C21 C26 1.362(14) .
C21 C22 1.400(14) .
C22 C23 1.344(15) .
C22 C2 1.549(15) .
C23 C24 1.391(16) .
C23 H23 0.9500 .
C24 C25 1.388(16) .
C24 S2 1.783(14) .
C25 C26 1.384(16) .
C25 H25 0.9500 .
S2 O23 1.419(11) .
S2 O25 1.426(11) .
S2 O24 1.430(11) .
S2 O26 1.430(11) .
S2 O21 1.431(11) .
S2 O22 1.434(11) .
C2 C36 1.470(17) .
C2 H2A 0.9900 .
C2 H2B 0.9900 .
O3 C31 1.305(14) .
C31 C36 1.415(17) .
C31 C32 1.468(17) .
C32 C33 1.382(18) .
C32 C3 1.480(17) .
C33 C34 1.409(18) .
C33 H33 0.9500 .
C34 C35 1.388(17) .
C34 S3 1.787(13) .
C35 C36 1.431(17) .
C35 H35 0.9500 .
S3 O36 1.439(10) .
S3 O33 1.454(10) .
S3 O35 1.479(10) .
S3 O31 1.480(10) .
S3 O32 1.485(10) .
S3 O34 1.503(10) .
C3 C46 1.495(17) .
C3 H3A 0.9900 .
C3 H3B 0.9900 .
O4 C41 1.387(13) .
C41 C42 1.373(16) .
C41 C46 1.380(16) .
C42 C43 1.359(15) .
C42 C4 1.553(16) .
C43 C44 1.339(13) .
C43 H43 0.9500 .
C44 C45 1.345(14) .
C44 S4 1.806(11) .
C45 C46 1.393(15) .
C45 H45 0.9500 .
S4 O46 1.449(8) .
S4 O42 1.453(8) .
S4 O43 1.458(8) .
S4 O45 1.460(8) .
S4 O41 1.467(8) .
S4 O44 1.474(8) .
C4 H4A 0.9900 .
C4 H4B 0.9900 .
P1A C21A 1.769(11) .
P1A C31A 1.773(10) .
P1A C41A 1.782(10) .
P1A C11A 1.789(10) .
O1A C14A 1.366(10) .
O1A C17A 1.446(11) .
C11A C16A 1.378(11) .
C11A C12A 1.379(12) .
C12A C13A 1.405(12) .
C12A H12A 0.9500 .
C13A C14A 1.375(12) .
C13A H13A 0.9500 .
C14A C15A 1.371(12) .
C15A C16A 1.346(11) .
C15A H15A 0.9500 .
C16A H16A 0.9500 .
C17A H17A 0.9800 .
C17A H17B 0.9800 .
C17A H17C 0.9800 .
C21A C26A 1.380(14) .
C21A C22A 1.409(15) .
C22A C23A 1.389(16) .
C22A H22A 0.9500 .
C23A C24A 1.352(19) .
C23A H23A 0.9500 .
C24A C25A 1.376(19) .
C24A H24A 0.9500 .
C25A C26A 1.363(15) .
C25A H25A 0.9500 .
C26A H26A 0.9500 .
C31A C32A 1.377(13) .
C31A C36A 1.388(12) .
C32A C33A 1.457(13) .
C32A H32A 0.9500 .
C33A C34A 1.368(13) .
C33A H33A 0.9500 .
C34A C35A 1.402(14) .
C34A H34A 0.9500 .
C35A C36A 1.344(13) .
C35A H35A 0.9500 .
C36A H36A 0.9500 .
C41A C42A 1.366(12) .
C41A C46A 1.402(13) .
C42A C43A 1.396(13) .
C42A H42A 0.9500 .
C43A C44A 1.391(14) .
C43A H43A 0.9500 .
C44A C45A 1.385(14) .
C44A H44A 0.9500 .
C45A C46A 1.435(13) .
C45A H45A 0.9500 .
C46A H46A 0.9500 .
P1B C31B 1.736(12) .
P1B C11B 1.765(11) .
P1B C41B 1.777(11) .
P1B C21B 1.788(10) .
O2B C14B 1.372(13) .
O2B C17B 1.542(16) .
C11B C16B 1.366(14) .
C11B C12B 1.404(13) .
C12B C13B 1.410(14) .
C12B H12B 0.9500 .
C13B C14B 1.340(14) .
C13B H13B 0.9500 .
C14B C15B 1.356(15) .
C15B C16B 1.401(14) .
C15B H15B 0.9500 .
C16B H16B 0.9500 .
C17B H17D 0.9800 .
C17B H17E 0.9800 .
C17B H17F 0.9800 .
C21B C22B 1.346(14) .
C21B C26B 1.372(12) .
C22B C23B 1.433(15) .
C22B H22B 0.9500 .
C23B C24B 1.396(15) .
C23B H23B 0.9500 .
C24B C25B 1.357(14) .
C24B H24B 0.9500 .
C25B C26B 1.381(12) .
C25B H25B 0.9500 .
C26B H26B 0.9500 .
C31B C36B 1.379(17) .
C31B C32B 1.380(13) .
C32B C33B 1.357(15) .
C32B H32B 0.9500 .
C33B C34B 1.390(18) .
C33B H33B 0.9500 .
C34B C35B 1.329(19) .
C34B H34B 0.9500 .
C35B C36B 1.418(18) .
C35B H35B 0.9500 .
C36B H36B 0.9500 .
C41B C42B 1.389(13) .
C41B C46B 1.396(15) .
C42B C43B 1.393(14) .
C42B H42B 0.9500 .
C43B C44B 1.371(17) .
C43B H43B 0.9500 .
C44B C45B 1.388(19) .
C44B H44B 0.9500 .
C45B C46B 1.440(19) .
C45B H45B 0.9500 .
C46B H46B 0.9500 .
C01D C02D 1.389(10) .
C01D C06D 1.395(10) .
C01D C07D 1.547(9) .
C02D C03D 1.383(10) .
C02D H02A 0.9500 .
C03D C04D 1.396(10) .
C03D H03A 0.9500 .
C04D C05D 1.399(10) .
C04D C17D 1.522(9) .
C05D C06D 1.400(10) .
C05D H05A 0.9500 .
C06D H06A 0.9500 .
C07D N08D 1.462(8) .
C07D H07A 0.9900 .
C07D H07B 0.9900 .
N08D C12D 1.315(9) .
N08D C09D 1.386(9) .
C09D C10D 1.339(10) .
C09D H09A 0.9500 .
C10D N11D 1.388(9) .
C10D H10A 0.9500 .
N11D C12D 1.317(9) .
N11D C13D 1.458(8) .
C12D H12C 0.9500 .
C13D C14D 1.526(10) .
C13D H13C 0.9900 .
C13D H13D 0.9900 .
C14D C15D 1.524(10) .
C14D H14A 0.9900 .
C14D H14B 0.9900 .
C15D C16D 1.526(10) .
C15D H15C 0.9900 .
C15D H15D 0.9900 .
C16D H16C 0.9800 .
C16D H16D 0.9800 .
C16D H16E 0.9800 .
C17D N18D 1.457(8) .
C17D H17G 0.9900 .
C17D H17H 0.9900 .
N18D C22D 1.318(9) .
N18D C19D 1.380(9) .
C19D C20D 1.343(10) .
C19D H19A 0.9500 .
C20D N21D 1.382(9) .
C20D H20A 0.9500 .
N21D C22D 1.311(9) .
N21D C23D 1.459(8) .
C22D H22C 0.9500 .
C23D C24D 1.520(10) .
C23D H23C 0.9900 .
C23D H23D 0.9900 .
C24D C25D 1.520(10) .
C24D H24C 0.9900 .
C24D H24D 0.9900 .
C25D C26D 1.528(10) .
C25D H25C 0.9900 .
C25D H25D 0.9900 .
C26D H26C 0.9800 .
C26D H26D 0.9800 .
C26D H26E 0.9800 .
O09W O09W 1.56(10) 2_665

loop_
_platon_squeeze_void_nr
_platon_squeeze_void_average_x
_platon_squeeze_void_average_y
_platon_squeeze_void_average_z
_platon_squeeze_void_volume
_platon_squeeze_void_count_electrons
_platon_squeeze_void_content
1 0.000 0.500 0.000 126 13 ' '
2 0.500 0.000 0.000 265 27 ' '
3 0.363 0.269 0.856 11 1 ' '
4 0.637 0.730 0.144 11 1 ' '
